data_2023076
loop_
_publ_author_name
'Kolade, Sherif O.'
'Aina, Oluwafemi S.'
'Gordon, Allen T.'
'Hosten, Eric C.'
'Olasupo, Idris A.'
'Ogunlaja, Adeniyi S.'
'Asekun, Olayinka T.'
'Familoni, Oluwole B.'

_publ_section_title
;
 Synthesis, crystal structure and in-silico evaluation of arylsulfonamide
 Schiff bases for potential activity against colon cancer.
;
_journal_coeditor_code EF3052
_journal_issue 'Pt 4'
_journal_name_full 'Acta crystallographica. Section C, Structural chemistry'
_journal_page_first 129
_journal_page_last 142
_journal_paper_doi 10.1107/S205322962400233X
_journal_volume 80
_journal_year 2024
_chemical_formula_iupac 'C18 H19 Br N2 O3 S'
_chemical_formula_moiety 'C18 H19 Br N2 O3 S'
_chemical_formula_sum 'C18 H19 Br N2 O3 S'
_chemical_formula_weight 423.32
_chemical_melting_point 427.45
_chemical_name_systematic
;
4-Bromo-2-{<i>N</i>-[2-(piperidine-1-sulfonyl)phenyl]carboximidoyl}phenol
;
_space_group_crystal_system orthorhombic
_space_group_IT_number 61
_space_group_name_Hall '-P 2ac 2ab'
_space_group_name_H-M_alt 'P b c a'
_atom_sites_solution_hydrogens geom
_atom_sites_solution_primary dual
_atom_sites_solution_secondary difmap
_audit_creation_method SHELXL-2019/3
_cell_angle_alpha 90
_cell_angle_beta 90
_cell_angle_gamma 90
_cell_formula_units_Z 8
_cell_length_a 12.4070(9)
_cell_length_b 17.4250(14)
_cell_length_c 17.5276(12)
_cell_measurement_reflns_used 9105
_cell_measurement_temperature 296(2)
_cell_measurement_theta_max 24.51
_cell_measurement_theta_min 2.32
_cell_volume 3789.3(5)
_computing_cell_refinement
;
APEX2 (Bruker, 2016)
;
_computing_data_collection
;
APEX2 (Bruker, 2016)
;
_computing_data_reduction
;
SAINT (Bruker, 2016)
;
_computing_molecular_graphics
;
ORTEP-3 for Windows (Farrugia, 2012)
;
_computing_publication_material
;
PLATON (Spek, 2020) and Mercury (Macrae <i>et al.</i>,  2020)
;
_computing_structure_refinement
;
SHELXL2018 (Sheldrick, 2015<i>b</i>) and ShelXle (H\"ubschle <i>et
al.</i>,  2011)
;
_computing_structure_solution
;
SHELXT2018 (Sheldrick, 2015<i>a</i>)
;
_diffrn_ambient_temperature 296(2)
_diffrn_detector_area_resol_mean 8.3333
_diffrn_measured_fraction_theta_full 0.992
_diffrn_measured_fraction_theta_max 0.992
_diffrn_measurement_device_type 'Bruker APEXII CCD'
_diffrn_measurement_method '\f and \w scans'
_diffrn_radiation_monochromator graphite
_diffrn_radiation_source 'sealed tube'
_diffrn_radiation_type MoK\a
_diffrn_radiation_wavelength 0.71073
_diffrn_reflns_av_R_equivalents 0.0600
_diffrn_reflns_av_unetI/netI 0.0381
_diffrn_reflns_limit_h_max 14
_diffrn_reflns_limit_h_min -14
_diffrn_reflns_limit_k_max 20
_diffrn_reflns_limit_k_min -19
_diffrn_reflns_limit_l_max 20
_diffrn_reflns_limit_l_min -20
_diffrn_reflns_number 27860
_diffrn_reflns_theta_full 25.104
_diffrn_reflns_theta_max 25.104
_diffrn_reflns_theta_min 2.324
_exptl_absorpt_coefficient_mu 2.299
_exptl_absorpt_correction_T_max 0.2407
_exptl_absorpt_correction_T_min 0.1328
_exptl_absorpt_correction_type multi-scan
_exptl_absorpt_process_details
;
(SADABS; Bruker, 2016)
;
_exptl_crystal_colour yellow
_exptl_crystal_density_diffrn 1.484
_exptl_crystal_density_method 'not measured'
_exptl_crystal_description platelet
_exptl_crystal_F_000 1728
_exptl_crystal_size_max 0.837
_exptl_crystal_size_mid 0.426
_exptl_crystal_size_min 0.124
_refine_diff_density_max 0.517
_refine_diff_density_min -0.375
_refine_ls_extinction_method none
_refine_ls_goodness_of_fit_ref 1.087
_refine_ls_hydrogen_treatment constr
_refine_ls_matrix_type full
_refine_ls_number_parameters 227
_refine_ls_number_reflns 3356
_refine_ls_number_restraints 0
_refine_ls_restrained_S_all 1.087
_refine_ls_R_factor_all 0.0970
_refine_ls_R_factor_gt 0.0624
_refine_ls_shift/su_max 0.000
_refine_ls_shift/su_mean 0.000
_refine_ls_structure_factor_coef Fsqd
_refine_ls_weighting_details 'w=1/[\s^2^(Fo^2^)+(0.0610P)^2^+7.1303P] where P=(Fo^2^+2Fc^2^)/3'
_refine_ls_weighting_scheme calc
_refine_ls_wR_factor_gt 0.1513
_refine_ls_wR_factor_ref 0.1724
_reflns_number_gt 2255
_reflns_number_total 3356
_reflns_threshold_expression 'I > 2\s(I)'
_cod_data_source_file ef3052.cif
_cod_data_source_block I
_cod_depositor_comments 'Adding full bibliography for 2023076.cif.'
_cod_database_code 2023076
_shelx_space_group_comment
;
The symmetry employed for this shelxl refinement is uniquely defined
by the following loop, which should always be used as a source of
symmetry information in preference to the above space-group names.
They are only intended as comments.
;
_shelx_estimated_absorpt_t_min 0.249
_shelx_estimated_absorpt_t_max 0.764

loop_
_space_group_symop_operation_xyz
'x, y, z'
'-x+1/2, -y, z+1/2'
'-x, y+1/2, -z+1/2'
'x+1/2, -y+1/2, -z'
'-x, -y, -z'
'x-1/2, y, -z-1/2'
'x, -y-1/2, z-1/2'
'-x-1/2, y-1/2, z'

loop_
_atom_site_type_symbol
_atom_site_label
_atom_site_fract_x
_atom_site_fract_y
_atom_site_fract_z
_atom_site_U_iso_or_equiv
_atom_site_adp_type
_atom_site_calc_flag
_atom_site_occupancy
_atom_site_disorder_assembly
_atom_site_disorder_group
Br Br1 0.85040(8) 0.46864(5) 0.55005(4) 0.1140(4) Uani d 1 . .
S S1 0.56327(10) 0.22940(8) 0.14642(7) 0.0607(4) Uani d 1 . .
O O1 0.5496(3) 0.4349(3) 0.2834(3) 0.0907(13) Uani d 1 . .
H H1A 0.579549 0.413541 0.247549 0.136 Uiso calc 1 . .
O O2 0.4882(3) 0.2902(2) 0.1591(2) 0.0777(11) Uani d 1 . .
O O3 0.5316(3) 0.1682(2) 0.0968(2) 0.0883(12) Uani d 1 . .
N N1 0.6996(3) 0.3585(2) 0.2148(2) 0.0555(10) Uani d 1 . .
N N2 0.5983(3) 0.1974(2) 0.2293(2) 0.0565(10) Uani d 1 . .
C C1 0.7606(4) 0.3689(3) 0.2721(3) 0.0533(11) Uani d 1 . .
H H1 0.830912 0.350473 0.270688 0.064 Uiso calc 1 . .
C C11 0.7232(4) 0.4088(3) 0.3396(3) 0.0543(12) Uani d 1 . .
C C12 0.6188(5) 0.4412(3) 0.3421(3) 0.0688(15) Uani d 1 . .
C C13 0.5885(5) 0.4815(3) 0.4058(4) 0.091(2) Uani d 1 . .
H H13 0.520618 0.504049 0.407731 0.109 Uiso calc 1 . .
C C14 0.6568(6) 0.4888(4) 0.4667(4) 0.092(2) Uani d 1 . .
H H14 0.634378 0.515785 0.509646 0.111 Uiso calc 1 . .
C C15 0.7582(5) 0.4568(3) 0.4652(3) 0.0752(16) Uani d 1 . .
C C16 0.7913(4) 0.4171(3) 0.4014(3) 0.0629(13) Uani d 1 . .
H H16 0.859904 0.395629 0.400021 0.075 Uiso calc 1 . .
C C21 0.7416(4) 0.3243(3) 0.1480(2) 0.0518(11) Uani d 1 . .
C C22 0.6852(4) 0.2672(3) 0.1103(2) 0.0521(11) Uani d 1 . .
C C23 0.7250(4) 0.2370(3) 0.0428(3) 0.0665(14) Uani d 1 . .
H H23 0.687000 0.198557 0.017620 0.080 Uiso calc 1 . .
C C24 0.8208(5) 0.2636(3) 0.0126(3) 0.0719(15) Uani d 1 . .
H H24 0.846894 0.243698 -0.033050 0.086 Uiso calc 1 . .
C C25 0.8771(5) 0.3193(3) 0.0503(3) 0.0678(14) Uani d 1 . .
H H25 0.942106 0.336688 0.030261 0.081 Uiso calc 1 . .
C C26 0.8389(4) 0.3502(3) 0.1175(3) 0.0589(12) Uani d 1 . .
H H26 0.877962 0.388227 0.142523 0.071 Uiso calc 1 . .
C C31 0.6682(5) 0.1288(3) 0.2294(3) 0.0813(17) Uani d 1 . .
H H31A 0.719512 0.132034 0.187760 0.098 Uiso calc 1 . .
H H31B 0.624822 0.083122 0.222158 0.098 Uiso calc 1 . .
C C32 0.7269(6) 0.1238(4) 0.3034(4) 0.106(2) Uani d 1 . .
H H32A 0.775409 0.167263 0.308142 0.127 Uiso calc 1 . .
H H32B 0.769888 0.077342 0.304347 0.127 Uiso calc 1 . .
C C33 0.6496(6) 0.1234(4) 0.3696(4) 0.105(2) Uani d 1 . .
H H33A 0.689478 0.122977 0.417148 0.126 Uiso calc 1 . .
H H33B 0.605394 0.077539 0.367612 0.126 Uiso calc 1 . .
C C34 0.5783(7) 0.1938(4) 0.3663(3) 0.108(2) Uani d 1 . .
H H34A 0.525103 0.191096 0.406797 0.130 Uiso calc 1 . .
H H34B 0.621880 0.239270 0.374740 0.130 Uiso calc 1 . .
C C35 0.5233(5) 0.2003(4) 0.2927(3) 0.0880(19) Uani d 1 . .
H H35A 0.471669 0.158796 0.287800 0.106 Uiso calc 1 . .
H H35B 0.483889 0.248338 0.291006 0.106 Uiso calc 1 . .

loop_
_atom_site_aniso_label
_atom_site_aniso_U_11
_atom_site_aniso_U_22
_atom_site_aniso_U_33
_atom_site_aniso_U_12
_atom_site_aniso_U_13
_atom_site_aniso_U_23
Br1 0.1624(8) 0.1126(7) 0.0671(4) -0.0226(5) 0.0104(4) -0.0245(4)
S1 0.0541(7) 0.0761(9) 0.0518(7) 0.0032(6) -0.0116(5) 0.0084(6)
O1 0.062(2) 0.096(3) 0.114(4) 0.011(2) 0.016(2) -0.026(3)
O2 0.060(2) 0.096(3) 0.077(2) 0.023(2) -0.0044(18) 0.025(2)
O3 0.086(3) 0.113(3) 0.066(2) -0.024(2) -0.022(2) -0.010(2)
N1 0.060(2) 0.050(2) 0.056(2) 0.0038(19) 0.009(2) -0.0015(19)
N2 0.058(2) 0.058(2) 0.054(2) 0.0097(19) 0.0010(18) 0.0104(18)
C1 0.058(3) 0.045(3) 0.056(3) 0.009(2) 0.016(2) -0.002(2)
C11 0.067(3) 0.038(3) 0.057(3) -0.001(2) 0.021(2) -0.002(2)
C12 0.069(3) 0.050(3) 0.088(4) -0.006(3) 0.031(3) -0.012(3)
C13 0.076(4) 0.073(4) 0.124(6) -0.010(3) 0.050(4) -0.033(4)
C14 0.108(5) 0.070(4) 0.098(5) -0.027(4) 0.056(4) -0.040(4)
C15 0.102(4) 0.054(3) 0.069(3) -0.021(3) 0.031(3) -0.013(3)
C16 0.087(4) 0.041(3) 0.061(3) -0.001(3) 0.022(3) -0.005(2)
C21 0.057(3) 0.054(3) 0.044(2) 0.014(2) 0.007(2) 0.006(2)
C22 0.059(3) 0.056(3) 0.041(2) 0.007(2) -0.006(2) 0.008(2)
C23 0.084(4) 0.071(4) 0.044(3) 0.006(3) -0.002(2) -0.002(2)
C24 0.089(4) 0.080(4) 0.046(3) 0.011(3) 0.015(3) 0.002(3)
C25 0.072(3) 0.074(4) 0.057(3) 0.007(3) 0.019(3) 0.010(3)
C26 0.065(3) 0.057(3) 0.054(3) 0.002(2) 0.008(2) 0.004(2)
C31 0.105(4) 0.067(4) 0.072(4) 0.031(3) 0.010(3) 0.009(3)
C32 0.112(5) 0.090(5) 0.115(5) 0.038(4) -0.018(4) 0.033(4)
C33 0.147(6) 0.100(5) 0.067(4) 0.023(5) -0.005(4) 0.029(4)
C34 0.159(7) 0.104(5) 0.062(4) 0.049(5) 0.010(4) 0.019(4)
C35 0.095(4) 0.100(5) 0.069(4) 0.033(4) 0.011(3) 0.018(3)

loop_
_atom_type_symbol
_atom_type_description
_atom_type_scat_dispersion_real
_atom_type_scat_dispersion_imag
_atom_type_scat_source
C C 0.0033 0.0016 'International Tables Vol C Tables 4.2.6.8 and 6.1.1.4'
H H 0.0000 0.0000 'International Tables Vol C Tables 4.2.6.8 and 6.1.1.4'
N N 0.0061 0.0033 'International Tables Vol C Tables 4.2.6.8 and 6.1.1.4'
O O 0.0106 0.0060 'International Tables Vol C Tables 4.2.6.8 and 6.1.1.4'
S S 0.1246 0.1234 'International Tables Vol C Tables 4.2.6.8 and 6.1.1.4'
Br Br -0.2901 2.4595 'International Tables Vol C Tables 4.2.6.8 and 6.1.1.4'

loop_
_geom_angle_atom_site_label_1
_geom_angle_atom_site_label_2
_geom_angle_atom_site_label_3
_geom_angle_site_symmetry_1
_geom_angle_site_symmetry_3
_geom_angle
_geom_angle_publ_flag
O2 S1 O3 . . 117.9(2) ?
O2 S1 N2 . . 107.0(2) ?
O3 S1 N2 . . 111.3(2) ?
O2 S1 C22 . . 109.7(2) ?
O3 S1 C22 . . 107.2(2) ?
N2 S1 C22 . . 102.8(2) ?
C12 O1 H1A . . 109.5 ?
C1 N1 C21 . . 119.7(4) ?
C35 N2 C31 . . 113.8(4) ?
C35 N2 S1 . . 120.3(3) ?
C31 N2 S1 . . 116.0(3) ?
N1 C1 C11 . . 121.5(4) ?
N1 C1 H1 . . 119.2 ?
C11 C1 H1 . . 119.2 ?
C16 C11 C12 . . 119.6(4) ?
C16 C11 C1 . . 119.6(4) ?
C12 C11 C1 . . 120.7(5) ?
O1 C12 C13 . . 119.3(6) ?
O1 C12 C11 . . 122.0(5) ?
C13 C12 C11 . . 118.7(6) ?
C14 C13 C12 . . 120.9(6) ?
C14 C13 H13 . . 119.6 ?
C12 C13 H13 . . 119.6 ?
C13 C14 C15 . . 120.9(5) ?
C13 C14 H14 . . 119.6 ?
C15 C14 H14 . . 119.6 ?
C16 C15 C14 . . 119.5(6) ?
C16 C15 Br1 . . 120.9(5) ?
C14 C15 Br1 . . 119.6(4) ?
C15 C16 C11 . . 120.4(5) ?
C15 C16 H16 . . 119.8 ?
C11 C16 H16 . . 119.8 ?
C22 C21 C26 . . 119.2(4) ?
C22 C21 N1 . . 120.8(4) ?
C26 C21 N1 . . 120.0(4) ?
C21 C22 C23 . . 120.0(4) ?
C21 C22 S1 . . 121.9(3) ?
C23 C22 S1 . . 118.0(4) ?
C24 C23 C22 . . 120.4(5) ?
C24 C23 H23 . . 119.8 ?
C22 C23 H23 . . 119.8 ?
C25 C24 C23 . . 119.6(5) ?
C25 C24 H24 . . 120.2 ?
C23 C24 H24 . . 120.2 ?
C24 C25 C26 . . 121.0(5) ?
C24 C25 H25 . . 119.5 ?
C26 C25 H25 . . 119.5 ?
C25 C26 C21 . . 119.8(5) ?
C25 C26 H26 . . 120.1 ?
C21 C26 H26 . . 120.1 ?
N2 C31 C32 . . 109.6(5) ?
N2 C31 H31A . . 109.7 ?
C32 C31 H31A . . 109.7 ?
N2 C31 H31B . . 109.7 ?
C32 C31 H31B . . 109.7 ?
H31A C31 H31B . . 108.2 ?
C31 C32 C33 . . 111.0(6) ?
C31 C32 H32A . . 109.4 ?
C33 C32 H32A . . 109.4 ?
C31 C32 H32B . . 109.4 ?
C33 C32 H32B . . 109.4 ?
H32A C32 H32B . . 108.0 ?
C32 C33 C34 . . 109.9(5) ?
C32 C33 H33A . . 109.7 ?
C34 C33 H33A . . 109.7 ?
C32 C33 H33B . . 109.7 ?
C34 C33 H33B . . 109.7 ?
H33A C33 H33B . . 108.2 ?
C35 C34 C33 . . 111.6(6) ?
C35 C34 H34A . . 109.3 ?
C33 C34 H34A . . 109.3 ?
C35 C34 H34B . . 109.3 ?
C33 C34 H34B . . 109.3 ?
H34A C34 H34B . . 108.0 ?
N2 C35 C34 . . 111.9(5) ?
N2 C35 H35A . . 109.2 ?
C34 C35 H35A . . 109.2 ?
N2 C35 H35B . . 109.2 ?
C34 C35 H35B . . 109.2 ?
H35A C35 H35B . . 107.9 ?

loop_
_geom_bond_atom_site_label_1
_geom_bond_atom_site_label_2
_geom_bond_site_symmetry_2
_geom_bond_distance
_geom_bond_publ_flag
Br1 C15 . 1.888(6) ?
S1 O2 . 1.428(4) ?
S1 O3 . 1.431(4) ?
S1 N2 . 1.616(4) ?
S1 C22 . 1.767(5) ?
O1 C12 . 1.344(7) ?
O1 H1A . 0.8200 ?
N1 C1 . 1.270(6) ?
N1 C21 . 1.413(6) ?
N2 C35 . 1.451(6) ?
N2 C31 . 1.477(6) ?
C1 C11 . 1.449(6) ?
C1 H1 . 0.9300 ?
C11 C16 . 1.382(7) ?
C11 C12 . 1.413(7) ?
C12 C13 . 1.372(8) ?
C13 C14 . 1.368(10) ?
C13 H13 . 0.9300 ?
C14 C15 . 1.377(9) ?
C14 H14 . 0.9300 ?
C15 C16 . 1.376(7) ?
C16 H16 . 0.9300 ?
C21 C22 . 1.384(7) ?
C21 C26 . 1.395(7) ?
C22 C23 . 1.386(6) ?
C23 C24 . 1.381(7) ?
C23 H23 . 0.9300 ?
C24 C25 . 1.366(8) ?
C24 H24 . 0.9300 ?
C25 C26 . 1.380(7) ?
C25 H25 . 0.9300 ?
C26 H26 . 0.9300 ?
C31 C32 . 1.489(8) ?
C31 H31A . 0.9700 ?
C31 H31B . 0.9700 ?
C32 C33 . 1.506(9) ?
C32 H32A . 0.9700 ?
C32 H32B . 0.9700 ?
C33 C34 . 1.513(9) ?
C33 H33A . 0.9700 ?
C33 H33B . 0.9700 ?
C34 C35 . 1.464(8) ?
C34 H34A . 0.9700 ?
C34 H34B . 0.9700 ?
C35 H35A . 0.9700 ?
C35 H35B . 0.9700 ?

loop_
_geom_hbond_atom_site_label_D
_geom_hbond_atom_site_label_H
_geom_hbond_atom_site_label_A
_geom_hbond_site_symmetry_A
_geom_hbond_distance_DH
_geom_hbond_distance_HA
_geom_hbond_distance_DA
_geom_hbond_angle_DHA
_geom_hbond_publ_flag
O1 H1A N1 . 0.82 1.86 2.586(5) 146 yes
C1 H1 O2 6_656 0.93 2.54 3.363(6) 149 yes
C16 H16 O2 6_656 0.93 2.64 3.461(6) 147 yes
C23 H23 O3 . 0.93 2.43 2.846(7) 107 yes
C25 H25 O3 4 0.93 2.49 3.220(6) 135 yes
C26 H26 O1 6_656 0.93 2.62 3.467(7) 151 yes
C35 H35B O2 . 0.97 2.43 2.852(7) 106 yes

loop_
_geom_torsion_atom_site_label_1
_geom_torsion_atom_site_label_2
_geom_torsion_atom_site_label_3
_geom_torsion_atom_site_label_4
_geom_torsion_site_symmetry_1
_geom_torsion_site_symmetry_2
_geom_torsion_site_symmetry_3
_geom_torsion_site_symmetry_4
_geom_torsion
_geom_torsion_publ_flag
O2 S1 N2 C35 . . . . 30.7(5) ?
O3 S1 N2 C35 . . . . -99.4(5) ?
C22 S1 N2 C35 . . . . 146.2(5) ?
O2 S1 N2 C31 . . . . 174.4(4) ?
O3 S1 N2 C31 . . . . 44.3(5) ?
C22 S1 N2 C31 . . . . -70.2(4) ?
C21 N1 C1 C11 . . . . 175.3(4) ?
N1 C1 C11 C16 . . . . 178.2(4) ?
N1 C1 C11 C12 . . . . -3.5(7) ?
C16 C11 C12 O1 . . . . 180.0(5) ?
C1 C11 C12 O1 . . . . 1.6(7) ?
C16 C11 C12 C13 . . . . 1.2(7) ?
C1 C11 C12 C13 . . . . -177.1(5) ?
O1 C12 C13 C14 . . . . 179.7(6) ?
C11 C12 C13 C14 . . . . -1.4(9) ?
C12 C13 C14 C15 . . . . 0.8(10) ?
C13 C14 C15 C16 . . . . 0.2(9) ?
C13 C14 C15 Br1 . . . . 179.7(5) ?
C14 C15 C16 C11 . . . . -0.4(8) ?
Br1 C15 C16 C11 . . . . -179.9(4) ?
C12 C11 C16 C15 . . . . -0.2(7) ?
C1 C11 C16 C15 . . . . 178.1(4) ?
C1 N1 C21 C22 . . . . 135.0(5) ?
C1 N1 C21 C26 . . . . -47.6(6) ?
C26 C21 C22 C23 . . . . -0.6(7) ?
N1 C21 C22 C23 . . . . 176.8(4) ?
C26 C21 C22 S1 . . . . 178.2(3) ?
N1 C21 C22 S1 . . . . -4.4(6) ?
O2 S1 C22 C21 . . . . 55.2(4) ?
O3 S1 C22 C21 . . . . -175.7(4) ?
N2 S1 C22 C21 . . . . -58.3(4) ?
O2 S1 C22 C23 . . . . -126.0(4) ?
O3 S1 C22 C23 . . . . 3.2(4) ?
N2 S1 C22 C23 . . . . 120.5(4) ?
C21 C22 C23 C24 . . . . -0.1(7) ?
S1 C22 C23 C24 . . . . -179.0(4) ?
C22 C23 C24 C25 . . . . 0.9(8) ?
C23 C24 C25 C26 . . . . -0.9(8) ?
C24 C25 C26 C21 . . . . 0.2(8) ?
C22 C21 C26 C25 . . . . 0.6(7) ?
N1 C21 C26 C25 . . . . -176.9(4) ?
C35 N2 C31 C32 . . . . -55.6(7) ?
S1 N2 C31 C32 . . . . 158.4(5) ?
N2 C31 C32 C33 . . . . 56.1(8) ?
C31 C32 C33 C34 . . . . -56.3(9) ?
C32 C33 C34 C35 . . . . 54.6(9) ?
C31 N2 C35 C34 . . . . 54.9(7) ?
S1 N2 C35 C34 . . . . -160.7(5) ?
C33 C34 C35 N2 . . . . -53.6(9) ?
